data_7156767
loop_
_publ_author_name
'Lvov, Andrey G.'
'Kavun, Alexey M.'
'Kachala, Vadim V.'
'Lyssenko, Konstantin A.'
'Shirinian, Valerii Z.'

_publ_section_title
;
 Photorearrangement of dihetarylethenes as a tool for the benzannulation
 of heterocycles.
;
_journal_issue 20
_journal_name_full 'Organic &amp; biomolecular chemistry'
_journal_page_first 4990
_journal_page_last 5000
_journal_paper_doi 10.1039/c9ob00690g
_journal_volume 17
_journal_year 2019
_chemical_formula_moiety 'C19 H16 N2 O S, C2 H6 O S'
_chemical_formula_sum 'C21 H22 N2 O2 S2'
_chemical_formula_weight 398.52
_space_group_crystal_system monoclinic
_space_group_IT_number 14
_space_group_name_Hall '-P 2ybc'
_space_group_name_H-M_alt 'P 1 21/c 1'
_symmetry_space_group_name_Hall '-P 2ybc'
_symmetry_space_group_name_H-M 'P 1 21/c 1'
_atom_sites_solution_hydrogens mixed
_audit_creation_method SHELXL-2014/6
_audit_update_record
;
2018-08-01 deposited with the CCDC.    2019-04-01 downloaded from the CCDC.
;
_cell_angle_alpha 90
_cell_angle_beta 111.09(3)
_cell_angle_gamma 90
_cell_formula_units_Z 4
_cell_length_a 8.7979(18)
_cell_length_b 24.844(5)
_cell_length_c 9.4540(19)
_cell_measurement_reflns_used 554
_cell_measurement_temperature 120(2)
_cell_measurement_theta_max 25
_cell_measurement_theta_min 3
_cell_volume 1928.0(8)
_computing_cell_refinement 'Bruker SAINT'
_computing_data_collection 'Bruker APEX II'
_computing_data_reduction 'Bruker SAINT'
_computing_molecular_graphics 'Bruker SHELXTL'
_computing_publication_material 'Bruker SHELXTL'
_computing_structure_refinement 'SHELXL-97 (Sheldrick, 1997)'
_computing_structure_solution 'SHELXS-97 (Sheldrick, 1997)'
_diffrn_ambient_temperature 120(2)
_diffrn_measured_fraction_theta_full 1.000
_diffrn_measured_fraction_theta_max 1.000
_diffrn_measurement_device_type 'Bruker APEX II CCD area detector''
_diffrn_measurement_method 'omega scans'
_diffrn_radiation_type MoK\a
_diffrn_radiation_wavelength 0.71073
_diffrn_reflns_av_R_equivalents 0.0269
_diffrn_reflns_av_unetI/netI 0.0244
_diffrn_reflns_Laue_measured_fraction_full 1.000
_diffrn_reflns_Laue_measured_fraction_max 1.000
_diffrn_reflns_limit_h_max 11
_diffrn_reflns_limit_h_min -11
_diffrn_reflns_limit_k_max 33
_diffrn_reflns_limit_k_min -33
_diffrn_reflns_limit_l_max 12
_diffrn_reflns_limit_l_min -12
_diffrn_reflns_number 19659
_diffrn_reflns_point_group_measured_fraction_full 1.000
_diffrn_reflns_point_group_measured_fraction_max 1.000
_diffrn_reflns_theta_full 25.242
_diffrn_reflns_theta_max 28.999
_diffrn_reflns_theta_min 1.639
_exptl_absorpt_coefficient_mu 0.295
_exptl_absorpt_correction_type multi-scan
_exptl_absorpt_process_details SADABS
_exptl_crystal_colour yellow
_exptl_crystal_density_diffrn 1.373
_exptl_crystal_description prism
_exptl_crystal_F_000 840
_exptl_crystal_size_max 0.400
_exptl_crystal_size_mid 0.220
_exptl_crystal_size_min 0.180
_exptl_transmission_factor_max 0.949
_exptl_transmission_factor_min 0.891
_refine_diff_density_max 0.423
_refine_diff_density_min -0.369
_refine_ls_extinction_method none
_refine_ls_goodness_of_fit_ref 1.029
_refine_ls_hydrogen_treatment constr
_refine_ls_matrix_type full
_refine_ls_number_parameters 246
_refine_ls_number_reflns 5117
_refine_ls_number_restraints 0
_refine_ls_restrained_S_all 1.029
_refine_ls_R_factor_all 0.0483
_refine_ls_R_factor_gt 0.0392
_refine_ls_shift/su_max 0.001
_refine_ls_shift/su_mean 0.000
_refine_ls_structure_factor_coef Fsqd
_refine_ls_weighting_details 'w=1/[\s^2^(Fo^2^)+(0.0503P)^2^+0.9837P] where P=(Fo^2^+2Fc^2^)/3'
_refine_ls_weighting_scheme calc
_refine_ls_wR_factor_gt 0.0977
_refine_ls_wR_factor_ref 0.1041
_reflns_Friedel_coverage 0.000
_reflns_number_gt 4332
_reflns_number_total 5117
_reflns_threshold_expression I>2\s(I)
_cod_data_source_file c9ob00690g2.cif
_cod_data_source_block 1_q
_cod_depositor_comments 'Adding full bibliography for 7156762--7156768.cif.'
_cod_original_cell_volume 1927.9(8)
_cod_database_code 7156767
_shelx_space_group_comment
;
The symmetry employed for this shelxl refinement is uniquely defined
by the following loop, which should always be used as a source of
symmetry information in preference to the above space-group names.
They are only intended as comments.
;
_shelx_estimated_absorpt_t_min 0.891
_shelx_estimated_absorpt_t_max 0.949
_shelxl_version_number 2014/6

loop_
_space_group_symop_operation_xyz
'x, y, z'
'-x, y+1/2, -z+1/2'
'-x, -y, -z'
'x, -y-1/2, z-1/2'

loop_
_atom_site_label
_atom_site_type_symbol
_atom_site_fract_x
_atom_site_fract_y
_atom_site_fract_z
_atom_site_U_iso_or_equiv
_atom_site_adp_type
_atom_site_occupancy
_atom_site_site_symmetry_order
_atom_site_calc_flag
_atom_site_refinement_flags_posn
_atom_site_refinement_flags_adp
S1S S -0.10236(5) 0.69450(2) -0.05497(5) 0.03301(11) Uani 1 1 d . .
O1S O -0.05938(17) 0.68092(8) 0.10738(18) 0.0585(5) Uani 1 1 d . .
C1S C -0.0614(3) 0.76334(8) -0.0616(3) 0.0519(6) Uani 1 1 d . .
H1SA H -0.0885 0.7744 -0.1673 0.078 Uiso 1 1 calc R U
H1SB H 0.0544 0.7701 -0.0049 0.078 Uiso 1 1 calc R U
H1SC H -0.1272 0.7840 -0.0163 0.078 Uiso 1 1 calc R U
C2S C 0.0616(3) 0.67003(12) -0.1055(3) 0.0628(7) Uani 1 1 d . .
H2SA H 0.0383 0.6768 -0.2133 0.094 Uiso 1 1 calc R U
H2SB H 0.0744 0.6312 -0.0859 0.094 Uiso 1 1 calc R U
H2SC H 0.1624 0.6885 -0.0449 0.094 Uiso 1 1 calc R U
S1 S 0.30438(5) 0.53430(2) 0.98114(4) 0.02727(10) Uani 1 1 d . .
O1 O 0.05475(13) 0.39840(4) 0.48166(12) 0.0244(2) Uani 1 1 d . .
N1 N 0.43251(14) 0.59825(5) 0.50943(13) 0.0208(2) Uani 1 1 d . .
N2 N 0.18136(15) 0.64048(5) 0.38371(15) 0.0259(3) Uani 1 1 d . .
H1N H 0.1244 0.6536 0.3010 0.031 Uiso 1 1 d R U
H2N H 0.1253 0.6198 0.4270 0.031 Uiso 1 1 d R U
C1 C 0.1976(2) 0.47468(6) 0.95531(17) 0.0286(3) Uani 1 1 d . .
H1A H 0.1683 0.4581 1.0324 0.034 Uiso 1 1 calc R U
C2 C 0.15969(19) 0.45371(6) 0.81474(16) 0.0232(3) Uani 1 1 d . .
H2A H 0.1020 0.4209 0.7825 0.028 Uiso 1 1 calc R U
C3 C 0.21677(17) 0.48673(5) 0.72074(15) 0.0188(3) Uani 1 1 d . .
C4 C 0.29980(18) 0.53229(6) 0.79686(15) 0.0203(3) Uani 1 1 d . .
C5 C 0.37165(17) 0.57068(6) 0.73139(15) 0.0203(3) Uani 1 1 d . .
C6 C 0.35662(16) 0.56327(6) 0.58116(15) 0.0186(3) Uani 1 1 d . .
C7 C 0.27492(16) 0.51743(6) 0.50297(15) 0.0178(3) Uani 1 1 d . .
C8 C 0.25437(17) 0.50202(6) 0.34374(15) 0.0197(3) Uani 1 1 d . .
H8A H 0.3614 0.4981 0.3325 0.024 Uiso 1 1 calc R U
H8B H 0.1894 0.5293 0.2706 0.024 Uiso 1 1 calc R U
C9 C 0.16439(18) 0.44803(6) 0.31925(15) 0.0207(3) Uani 1 1 d . .
H9A H 0.0612 0.4501 0.2308 0.025 Uiso 1 1 calc R U
H9B H 0.2326 0.4191 0.3011 0.025 Uiso 1 1 calc R U
C10 C 0.13048(17) 0.43687(6) 0.46233(15) 0.0188(3) Uani 1 1 d . .
C11 C 0.20603(16) 0.48016(5) 0.56991(15) 0.0175(3) Uani 1 1 d . .
C12 C 0.4623(2) 0.61744(6) 0.82306(17) 0.0286(3) Uani 1 1 d . .
H12A H 0.5378 0.6046 0.9212 0.043 Uiso 1 1 calc R U
H12B H 0.3848 0.6427 0.8394 0.043 Uiso 1 1 calc R U
H12C H 0.5236 0.6356 0.7686 0.043 Uiso 1 1 calc R U
C13 C 0.34048(17) 0.63136(5) 0.41103(15) 0.0182(3) Uani 1 1 d . .
C14 C 0.41296(16) 0.66390(5) 0.31940(15) 0.0178(3) Uani 1 1 d . .
C15 C 0.53804(17) 0.64212(6) 0.28079(16) 0.0214(3) Uani 1 1 d . .
H15A H 0.5780 0.6071 0.3151 0.026 Uiso 1 1 calc R U
C16 C 0.60458(18) 0.67111(6) 0.19272(17) 0.0262(3) Uani 1 1 d . .
H16A H 0.6904 0.6561 0.1668 0.031 Uiso 1 1 calc R U
C17 C 0.54668(19) 0.72198(6) 0.14214(17) 0.0271(3) Uani 1 1 d . .
H17A H 0.5925 0.7418 0.0813 0.032 Uiso 1 1 calc R U
C18 C 0.42274(19) 0.74400(6) 0.17979(17) 0.0261(3) Uani 1 1 d . .
H18A H 0.3830 0.7790 0.1448 0.031 Uiso 1 1 calc R U
C19 C 0.35588(18) 0.71524(6) 0.26866(16) 0.0225(3) Uani 1 1 d . .
H19A H 0.2708 0.7306 0.2950 0.027 Uiso 1 1 calc R U

loop_
_atom_site_aniso_label
_atom_site_aniso_U_11
_atom_site_aniso_U_22
_atom_site_aniso_U_33
_atom_site_aniso_U_23
_atom_site_aniso_U_13
_atom_site_aniso_U_12
S1S 0.0252(2) 0.0349(2) 0.0367(2) 0.00953(17) 0.00845(16) -0.00782(16)
O1S 0.0322(7) 0.0944(12) 0.0542(9) 0.0515(9) 0.0219(6) 0.0142(7)
C1S 0.0463(11) 0.0320(10) 0.0592(13) 0.0155(9) -0.0032(10) -0.0048(8)
C2S 0.0465(12) 0.0787(17) 0.0644(15) -0.0405(13) 0.0215(11) -0.0136(12)
S1 0.0390(2) 0.0289(2) 0.01412(16) 0.00026(13) 0.00982(15) 0.00327(16)
O1 0.0301(6) 0.0215(5) 0.0247(5) 0.0013(4) 0.0136(4) -0.0018(4)
N1 0.0211(6) 0.0207(6) 0.0193(5) 0.0028(4) 0.0058(5) -0.0002(4)
N2 0.0253(6) 0.0284(6) 0.0290(6) 0.0137(5) 0.0159(5) 0.0093(5)
C1 0.0406(9) 0.0285(8) 0.0202(7) 0.0065(6) 0.0152(6) 0.0049(7)
C2 0.0313(8) 0.0225(7) 0.0181(6) 0.0051(5) 0.0115(6) 0.0051(6)
C3 0.0232(7) 0.0189(6) 0.0149(6) 0.0044(5) 0.0075(5) 0.0059(5)
C4 0.0252(7) 0.0217(7) 0.0129(6) 0.0022(5) 0.0054(5) 0.0068(5)
C5 0.0225(7) 0.0191(6) 0.0172(6) 0.0017(5) 0.0044(5) 0.0046(5)
C6 0.0177(6) 0.0195(6) 0.0172(6) 0.0042(5) 0.0044(5) 0.0040(5)
C7 0.0190(6) 0.0203(6) 0.0137(6) 0.0034(5) 0.0052(5) 0.0047(5)
C8 0.0230(7) 0.0224(7) 0.0148(6) 0.0018(5) 0.0082(5) 0.0005(5)
C9 0.0264(7) 0.0222(7) 0.0152(6) -0.0007(5) 0.0096(5) 0.0006(5)
C10 0.0201(6) 0.0204(6) 0.0167(6) 0.0024(5) 0.0077(5) 0.0051(5)
C11 0.0200(6) 0.0184(6) 0.0141(6) 0.0031(5) 0.0060(5) 0.0046(5)
C12 0.0361(8) 0.0247(7) 0.0226(7) -0.0031(6) 0.0078(6) -0.0026(6)
C13 0.0221(6) 0.0169(6) 0.0167(6) -0.0008(5) 0.0083(5) 0.0008(5)
C14 0.0197(6) 0.0174(6) 0.0156(6) -0.0015(5) 0.0055(5) -0.0018(5)
C15 0.0194(6) 0.0218(7) 0.0223(7) 0.0004(5) 0.0065(5) -0.0004(5)
C16 0.0208(7) 0.0325(8) 0.0272(7) -0.0006(6) 0.0110(6) -0.0033(6)
C17 0.0266(7) 0.0303(8) 0.0236(7) 0.0018(6) 0.0081(6) -0.0102(6)
C18 0.0324(8) 0.0195(7) 0.0241(7) 0.0024(5) 0.0076(6) -0.0049(6)
C19 0.0273(7) 0.0188(6) 0.0221(7) 0.0005(5) 0.0099(6) 0.0011(5)

loop_
_atom_type_symbol
_atom_type_description
_atom_type_scat_dispersion_real
_atom_type_scat_dispersion_imag
_atom_type_scat_source
C C 0.0033 0.0016 'International Tables Vol C Tables 4.2.6.8 and 6.1.1.4'
H H 0.0000 0.0000 'International Tables Vol C Tables 4.2.6.8 and 6.1.1.4'
N N 0.0061 0.0033 'International Tables Vol C Tables 4.2.6.8 and 6.1.1.4'
O O 0.0106 0.0060 'International Tables Vol C Tables 4.2.6.8 and 6.1.1.4'
S S 0.1246 0.1234 'International Tables Vol C Tables 4.2.6.8 and 6.1.1.4'

loop_
_geom_angle_atom_site_label_1
_geom_angle_atom_site_label_2
_geom_angle_atom_site_label_3
_geom_angle
O1S S1S C1S 106.27(11)
O1S S1S C2S 105.69(12)
C1S S1S C2S 97.27(13)
S1S C1S H1SA 109.5
S1S C1S H1SB 109.5
H1SA C1S H1SB 109.5
S1S C1S H1SC 109.5
H1SA C1S H1SC 109.5
H1SB C1S H1SC 109.5
S1S C2S H2SA 109.5
S1S C2S H2SB 109.5
H2SA C2S H2SB 109.5
S1S C2S H2SC 109.5
H2SA C2S H2SC 109.5
H2SB C2S H2SC 109.5
C1 S1 C4 91.06(7)
C13 N1 C6 117.28(12)
C13 N2 H1N 118.7
C13 N2 H2N 121.0
H1N N2 H2N 114.0
C2 C1 S1 113.54(12)
C2 C1 H1A 123.2
S1 C1 H1A 123.2
C1 C2 C3 111.88(14)
C1 C2 H2A 124.1
C3 C2 H2A 124.1
C4 C3 C11 116.65(13)
C4 C3 C2 112.38(12)
C11 C3 C2 130.95(14)
C3 C4 C5 123.88(12)
C3 C4 S1 111.13(10)
C5 C4 S1 124.99(11)
C6 C5 C4 117.88(13)
C6 C5 C12 121.96(13)
C4 C5 C12 120.16(13)
C5 C6 C7 119.13(13)
C5 C6 N1 121.49(13)
C7 C6 N1 119.17(12)
C11 C7 C6 121.90(12)
C11 C7 C8 112.04(12)
C6 C7 C8 126.05(12)
C7 C8 C9 104.14(11)
C7 C8 H8A 110.9
C9 C8 H8A 110.9
C7 C8 H8B 110.9
C9 C8 H8B 110.9
H8A C8 H8B 108.9
C10 C9 C8 106.44(11)
C10 C9 H9A 110.4
C8 C9 H9A 110.4
C10 C9 H9B 110.4
C8 C9 H9B 110.4
H9A C9 H9B 108.6
O1 C10 C11 127.52(12)
O1 C10 C9 125.02(13)
C11 C10 C9 107.46(12)
C7 C11 C3 120.53(13)
C7 C11 C10 109.80(12)
C3 C11 C10 129.66(13)
C5 C12 H12A 109.5
C5 C12 H12B 109.5
H12A C12 H12B 109.5
C5 C12 H12C 109.5
H12A C12 H12C 109.5
H12B C12 H12C 109.5
N1 C13 N2 125.86(13)
N1 C13 C14 118.62(12)
N2 C13 C14 115.51(12)
C15 C14 C19 119.26(13)
C15 C14 C13 119.23(12)
C19 C14 C13 121.50(12)
C16 C15 C14 120.25(14)
C16 C15 H15A 119.9
C14 C15 H15A 119.9
C15 C16 C17 120.15(14)
C15 C16 H16A 119.9
C17 C16 H16A 119.9
C18 C17 C16 120.10(14)
C18 C17 H17A 119.9
C16 C17 H17A 119.9
C17 C18 C19 120.06(14)
C17 C18 H18A 120.0
C19 C18 H18A 120.0
C18 C19 C14 120.18(14)
C18 C19 H19A 119.9
C14 C19 H19A 119.9

loop_
_geom_bond_atom_site_label_1
_geom_bond_atom_site_label_2
_geom_bond_distance
S1S O1S 1.4815(15)
S1S C1S 1.754(2)
S1S C2S 1.782(2)
C1S H1SA 0.9800
C1S H1SB 0.9800
C1S H1SC 0.9800
C2S H2SA 0.9800
C2S H2SB 0.9800
C2S H2SC 0.9800
S1 C1 1.7235(18)
S1 C4 1.7288(14)
O1 C10 1.2158(17)
N1 C13 1.2867(18)
N1 C6 1.4095(18)
N2 C13 1.3482(18)
N2 H1N 0.8291
N2 H2N 0.9053
C1 C2 1.353(2)
C1 H1A 0.9500
C2 C3 1.4269(19)
C2 H2A 0.9500
C3 C4 1.398(2)
C3 C11 1.4042(18)
C4 C5 1.405(2)
C5 C6 1.3904(19)
C5 C12 1.496(2)
C6 C7 1.406(2)
C7 C11 1.3789(19)
C7 C8 1.4998(18)
C8 C9 1.532(2)
C8 H8A 0.9900
C8 H8B 0.9900
C9 C10 1.5121(18)
C9 H9A 0.9900
C9 H9B 0.9900
C10 C11 1.465(2)
C12 H12A 0.9800
C12 H12B 0.9800
C12 H12C 0.9800
C13 C14 1.4860(19)
C14 C15 1.3879(19)
C14 C19 1.3912(19)
C15 C16 1.380(2)
C15 H15A 0.9500
C16 C17 1.382(2)
C16 H16A 0.9500
C17 C18 1.376(2)
C17 H17A 0.9500
C18 C19 1.385(2)
C18 H18A 0.9500
C19 H19A 0.9500

loop_
_geom_hbond_atom_site_label_D
_geom_hbond_atom_site_label_H
_geom_hbond_atom_site_label_A
_geom_hbond_distance_DH
_geom_hbond_distance_HA
_geom_hbond_distance_DA
_geom_hbond_angle_DHA
_geom_hbond_site_symmetry_A
N2 H1N O1S 0.83 2.07 2.887(2) 167.6 .
N2 H2N O1 0.91 2.11 2.9617(17) 156.8 3_566

loop_
_geom_torsion_atom_site_label_1
_geom_torsion_atom_site_label_2
_geom_torsion_atom_site_label_3
_geom_torsion_atom_site_label_4
_geom_torsion
C4 S1 C1 C2 0.10(13)
S1 C1 C2 C3 -0.52(18)
C1 C2 C3 C4 0.80(18)
C1 C2 C3 C11 179.21(15)
C11 C3 C4 C5 -0.3(2)
C2 C3 C4 C5 178.40(13)
C11 C3 C4 S1 -179.37(10)
C2 C3 C4 S1 -0.71(15)
C1 S1 C4 C3 0.36(11)
C1 S1 C4 C5 -178.75(13)
C3 C4 C5 C6 1.2(2)
S1 C4 C5 C6 -179.85(11)
C3 C4 C5 C12 -178.26(14)
S1 C4 C5 C12 0.7(2)
C4 C5 C6 C7 -1.70(19)
C12 C5 C6 C7 177.70(13)
C4 C5 C6 N1 -176.50(12)
C12 C5 C6 N1 2.9(2)
C13 N1 C6 C5 -106.74(16)
C13 N1 C6 C7 78.47(17)
C5 C6 C7 C11 1.5(2)
N1 C6 C7 C11 176.39(12)
C5 C6 C7 C8 -177.08(13)
N1 C6 C7 C8 -2.2(2)
C11 C7 C8 C9 -1.25(15)
C6 C7 C8 C9 177.41(13)
C7 C8 C9 C10 2.89(14)
C8 C9 C10 O1 176.88(13)
C8 C9 C10 C11 -3.55(15)
C6 C7 C11 C3 -0.6(2)
C8 C7 C11 C3 178.17(12)
C6 C7 C11 C10 -179.72(12)
C8 C7 C11 C10 -0.99(16)
C4 C3 C11 C7 -0.06(19)
C2 C3 C11 C7 -178.42(14)
C4 C3 C11 C10 178.92(13)
C2 C3 C11 C10 0.6(3)
O1 C10 C11 C7 -177.58(14)
C9 C10 C11 C7 2.87(15)
O1 C10 C11 C3 3.4(2)
C9 C10 C11 C3 -176.20(13)
C6 N1 C13 N2 8.9(2)
C6 N1 C13 C14 -172.38(12)
N1 C13 C14 C15 32.62(19)
N2 C13 C14 C15 -148.54(13)
N1 C13 C14 C19 -148.81(14)
N2 C13 C14 C19 30.03(19)
C19 C14 C15 C16 -0.1(2)
C13 C14 C15 C16 178.45(13)
C14 C15 C16 C17 -0.2(2)
C15 C16 C17 C18 0.2(2)
C16 C17 C18 C19 0.1(2)
C17 C18 C19 C14 -0.4(2)
C15 C14 C19 C18 0.4(2)
C13 C14 C19 C18 -178.15(13)
